data_4025547
loop_
_publ_author_name
'Jian-Min Zhao'
'Qian-Shou Zong'
'Chuan-Feng Chen'

_publ_section_title
;
 Complexation of Triptycene-Based Macrotricyclic Host toward
 (9-Anthracylmethyl)benzylammonium Salt: A Ba2+ Selective Fluorescence
 Probe
;
_journal_name_full 'Journal of Organic Chemistry'
_journal_page_first 5092
_journal_page_last 5098
_journal_paper_doi 10.1021/jo1008355
_journal_volume 75
_journal_year 2010
_chemical_formula_sum 'C126 H142 Cl4 F12 N4 O20 P2'
_chemical_formula_weight 2464.18
_chemical_name_systematic
; 
 ? 
;
_space_group_IT_number 2
_symmetry_cell_setting triclinic
_symmetry_space_group_name_Hall '-P 1'
_symmetry_space_group_name_H-M 'P -1'
_atom_sites_solution_hydrogens geom
_atom_sites_solution_primary direct
_atom_sites_solution_secondary difmap
_audit_creation_method SHELXL-97
_cell_angle_alpha 71.34(3)
_cell_angle_beta 68.18(3)
_cell_angle_gamma 82.06(3)
_cell_formula_units_Z 1
_cell_length_a 12.904(3)
_cell_length_b 15.674(3)
_cell_length_c 17.200(3)
_cell_measurement_reflns_used 5886
_cell_measurement_temperature 113(2)
_cell_measurement_theta_max 27.487
_cell_measurement_theta_min 1.949
_cell_volume 3059.1(13)
_computing_cell_refinement crystalclear
_computing_data_collection crystalclear
_computing_data_reduction crystalclear
_computing_molecular_graphics 'Bruker SHELXTL'
_computing_publication_material 'Bruker SHELXTL'
_computing_structure_refinement 'SHELXL-97 (Sheldrick, 1997)'
_computing_structure_solution 'SHELXS-97 (Sheldrick, 1990)'
_diffrn_ambient_temperature 113(2)
_diffrn_measured_fraction_theta_full 0.979
_diffrn_measured_fraction_theta_max 0.979
_diffrn_measurement_device_type 'rigaku saturn'
_diffrn_measurement_method '\w scans'
_diffrn_radiation_monochromator confocal
_diffrn_radiation_source 'rotating anode'
_diffrn_radiation_type MoK\a
_diffrn_radiation_wavelength 0.71073
_diffrn_reflns_av_R_equivalents 0.0414
_diffrn_reflns_av_sigmaI/netI 0.0661
_diffrn_reflns_limit_h_max 15
_diffrn_reflns_limit_h_min -14
_diffrn_reflns_limit_k_max 18
_diffrn_reflns_limit_k_min -18
_diffrn_reflns_limit_l_max 20
_diffrn_reflns_limit_l_min -20
_diffrn_reflns_number 18554
_diffrn_reflns_theta_full 25.02
_diffrn_reflns_theta_max 25.02
_diffrn_reflns_theta_min 1.70
_diffrn_standards_decay_% 0
_diffrn_standards_interval_count 0
_diffrn_standards_interval_time 0
_diffrn_standards_number 0
_exptl_absorpt_coefficient_mu 0.210
_exptl_absorpt_correction_T_max 0.9793
_exptl_absorpt_correction_T_min 0.9632
_exptl_absorpt_correction_type multi-scan
_exptl_absorpt_process_details crystalclear
_exptl_crystal_density_diffrn 1.338
_exptl_crystal_density_method 'not measured'
_exptl_crystal_F_000 1292
_exptl_crystal_size_max 0.18
_exptl_crystal_size_mid 0.12
_exptl_crystal_size_min 0.10
_refine_diff_density_max 1.730
_refine_diff_density_min -1.154
_refine_diff_density_rms 0.134
_refine_ls_extinction_coef 0.017(4)
_refine_ls_extinction_expression Fc^*^=kFc[1+0.001xFc^2^\l^3^/sin(2\q)]^-1/4^
_refine_ls_extinction_method SHELXL
_refine_ls_goodness_of_fit_ref 1.396
_refine_ls_hydrogen_treatment constr
_refine_ls_matrix_type full
_refine_ls_number_parameters 816
_refine_ls_number_reflns 10584
_refine_ls_number_restraints 60
_refine_ls_restrained_S_all 1.418
_refine_ls_R_factor_all 0.1348
_refine_ls_R_factor_gt 0.1122
_refine_ls_shift/su_max 0.004
_refine_ls_shift/su_mean 0.001
_refine_ls_structure_factor_coef Fsqd
_refine_ls_weighting_details 'calc w=1/[\s^2^(Fo^2^)+(0.2000P)^2^+0.0000P] where P=(Fo^2^+2Fc^2^)/3'
_refine_ls_weighting_scheme calc
_refine_ls_wR_factor_gt 0.3360
_refine_ls_wR_factor_ref 0.3632
_reflns_number_gt 7721
_reflns_number_total 10584
_reflns_threshold_expression >2sigma(I)
_cod_data_source_file jo1008355_si_002.cif
_cod_data_source_block r081112a
_cod_depositor_comments
;
The following automatic conversions were performed:

'_symmetry_cell_setting' value 'Triclinic' changed to 'triclinic'
according to the built-in table from CIF Core dictionary named
'cif_core.dic' version 2.4.1 from
2010-06-29.

'_exptl_absorpt_correction_type' value 'MULTI-SCAN'
changed to 'multi-scan' according to the built-in table from CIF Core
dictionary named 'cif_core.dic' version 2.4.1 from
2010-06-29.

'_refine_ls_hydrogen_treatment' value 'CONSTR' changed
to 'constr' according to the built-in table from CIF Core dictionary
named 'cif_core.dic' version 2.4.1 from 2010-06-29.

Automatic conversion script
Id: cif_fix_values 1646 2011-03-28 12:23:43Z adriana 
;
_cod_original_cell_volume 3059.0(11)
_cod_database_code 4025547

loop_
_symmetry_equiv_pos_as_xyz
'x, y, z'
'-x, -y, -z'

loop_
_atom_site_label
_atom_site_type_symbol
_atom_site_fract_x
_atom_site_fract_y
_atom_site_fract_z
_atom_site_U_iso_or_equiv
_atom_site_adp_type
_atom_site_occupancy
_atom_site_symmetry_multiplicity
_atom_site_calc_flag
_atom_site_refinement_flags
_atom_site_disorder_assembly
_atom_site_disorder_group
O1 O 0.8898(2) 0.5675(2) 0.66006(19) 0.0249(7) Uani 1 1 d . . .
O2 O 0.8120(3) 0.7382(2) 0.5621(2) 0.0287(8) Uani 1 1 d . . .
O3 O 0.7281(3) 0.9101(2) 0.6049(2) 0.0303(8) Uani 1 1 d . . .
O4 O 0.2974(3) 0.0735(2) 1.2363(2) 0.0288(8) Uani 1 1 d . . .
O5 O 0.4058(2) 0.1444(2) 1.04922(19) 0.0268(8) Uani 1 1 d . . .
O6 O 0.3802(2) 0.1447(2) 0.9020(2) 0.0287(8) Uani 1 1 d . . .
O7 O 0.1586(3) 0.1361(3) 0.8915(2) 0.0427(10) Uani 1 1 d . . .
O8 O 0.0919(4) 0.1937(3) 1.0938(3) 0.0596(12) Uani 1 1 d . . .
O9 O 1.0051(4) 0.6467(3) 0.8705(3) 0.0521(11) Uani 1 1 d . . .
O10 O 0.9445(2) 0.5232(2) 0.80181(19) 0.0253(7) Uani 1 1 d . . .
N1 N 0.7628(3) 0.7492(3) 0.7337(2) 0.0246(8) Uani 1 1 d . . .
H1A H 0.7558 0.8080 0.7061 0.029 Uiso 1 1 calc R . .
H1B H 0.7725 0.7183 0.6955 0.029 Uiso 1 1 calc R . .
C1 C 0.8739(3) 0.4796(3) 0.7115(3) 0.0231(10) Uani 1 1 d . . .
C2 C 0.8351(3) 0.4132(3) 0.6914(3) 0.0227(9) Uani 1 1 d . . .
H2 H 0.8211 0.4273 0.6394 0.027 Uiso 1 1 calc R . .
C3 C 0.8173(3) 0.3269(3) 0.7483(3) 0.0225(10) Uani 1 1 d . . .
C4 C 0.7773(3) 0.2467(3) 0.7344(3) 0.0231(10) Uani 1 1 d . . .
C5 C 0.6733(3) 0.2121(3) 0.8162(3) 0.0224(10) Uani 1 1 d . . .
C6 C 0.5706(3) 0.1972(3) 0.8151(3) 0.0215(9) Uani 1 1 d . . .
H6 H 0.5607 0.2065 0.7621 0.026 Uiso 1 1 calc R . .
C7 C 0.4830(3) 0.1684(3) 0.8932(3) 0.0232(10) Uani 1 1 d . . .
C8 C 0.4971(3) 0.1612(3) 0.9721(3) 0.0235(10) Uani 1 1 d . . .
C9 C 0.6005(4) 0.1727(3) 0.9735(3) 0.0244(10) Uani 1 1 d . . .
H9 H 0.6102 0.1644 1.0264 0.029 Uiso 1 1 calc R . .
C10 C 0.6904(3) 0.1971(3) 0.8944(3) 0.0221(9) Uani 1 1 d . . .
C11 C 0.8102(3) 0.2100(3) 0.8849(3) 0.0232(10) Uani 1 1 d . . .
C12 C 0.8827(3) 0.1523(3) 0.8254(3) 0.0238(10) Uani 1 1 d . . .
C13 C 0.9589(4) 0.0865(3) 0.8456(3) 0.0309(11) Uani 1 1 d . . .
H13 H 0.9691 0.0725 0.8991 0.037 Uiso 1 1 calc R . .
C14 C 1.0213(4) 0.0408(3) 0.7835(4) 0.0371(12) Uani 1 1 d . . .
H14 H 1.0735 -0.0036 0.7960 0.045 Uiso 1 1 calc R . .
C15 C 1.0054(4) 0.0615(3) 0.7046(4) 0.0350(12) Uani 1 1 d . . .
H15 H 1.0466 0.0306 0.6643 0.042 Uiso 1 1 calc R . .
C16 C 0.9285(4) 0.1278(3) 0.6846(3) 0.0302(11) Uani 1 1 d . . .
H16 H 0.9187 0.1421 0.6310 0.036 Uiso 1 1 calc R . .
C17 C 0.8666(3) 0.1725(3) 0.7456(3) 0.0258(10) Uani 1 1 d . . .
C18 C 0.8357(3) 0.3069(3) 0.8278(3) 0.0227(10) Uani 1 1 d . . .
C19 C 0.8774(3) 0.3717(3) 0.8469(3) 0.0215(9) Uani 1 1 d . . .
H19 H 0.8913 0.3575 0.8990 0.026 Uiso 1 1 calc R . .
C20 C 0.8983(3) 0.4563(3) 0.7896(3) 0.0235(10) Uani 1 1 d . . .
C21 C 0.7567(4) 0.2693(3) 0.6491(3) 0.0283(10) Uani 1 1 d . . .
H21A H 0.7396 0.2154 0.6416 0.043 Uiso 1 1 calc R . .
H21B H 0.8223 0.2954 0.6015 0.043 Uiso 1 1 calc R . .
H21C H 0.6950 0.3115 0.6500 0.043 Uiso 1 1 calc R . .
C22 C 0.8297(4) 0.1874(3) 0.9711(3) 0.0285(10) Uani 1 1 d . . .
H22A H 0.7878 0.2290 1.0025 0.043 Uiso 1 1 calc R . .
H22B H 0.9078 0.1917 0.9598 0.043 Uiso 1 1 calc R . .
H22C H 0.8059 0.1272 1.0054 0.043 Uiso 1 1 calc R . .
C23 C 0.8817(4) 0.5862(3) 0.5761(3) 0.0253(10) Uani 1 1 d . . .
H23A H 0.8075 0.5721 0.5826 0.030 Uiso 1 1 calc R . .
H23B H 0.9352 0.5486 0.5440 0.030 Uiso 1 1 calc R . .
C24 C 0.9042(4) 0.6833(3) 0.5261(3) 0.0268(10) Uani 1 1 d . . .
H24A H 0.9717 0.7005 0.5291 0.032 Uiso 1 1 calc R . .
H24B H 0.9154 0.6924 0.4650 0.032 Uiso 1 1 calc R . .
C25 C 0.8118(4) 0.8254(3) 0.5025(3) 0.0327(11) Uani 1 1 d . . .
H25A H 0.8118 0.8201 0.4479 0.039 Uiso 1 1 calc R . .
H25B H 0.8787 0.8566 0.4902 0.039 Uiso 1 1 calc R . .
C26 C 0.7103(4) 0.8784(3) 0.5413(3) 0.0331(11) Uani 1 1 d . . .
H26A H 0.6971 0.9290 0.4956 0.040 Uiso 1 1 calc R . .
H26B H 0.6453 0.8405 0.5690 0.040 Uiso 1 1 calc R . .
C27 C 0.6334(4) 0.9586(3) 0.6472(3) 0.0329(11) Uani 1 1 d . . .
H27A H 0.5713 0.9185 0.6826 0.039 Uiso 1 1 calc R . .
H27B H 0.6111 1.0063 0.6039 0.039 Uiso 1 1 calc R . .
C28 C 0.3352(4) 0.0026(3) 1.2967(3) 0.0337(11) Uani 1 1 d . . .
H28A H 0.3991 -0.0286 1.2651 0.040 Uiso 1 1 calc R . .
H28B H 0.2764 -0.0405 1.3328 0.040 Uiso 1 1 calc R . .
C29 C 0.2797(4) 0.0441(3) 1.1712(3) 0.0268(10) Uani 1 1 d . . .
H29A H 0.2204 0.0808 1.1540 0.032 Uiso 1 1 calc R . .
H29B H 0.2555 -0.0178 1.1966 0.032 Uiso 1 1 calc R . .
C30 C 0.3819(4) 0.0502(3) 1.0918(3) 0.0280(10) Uani 1 1 d . . .
H30A H 0.4442 0.0187 1.1083 0.034 Uiso 1 1 calc R . .
H30B H 0.3693 0.0233 1.0526 0.034 Uiso 1 1 calc R . .
C31 C 0.3634(4) 0.1450(4) 0.8231(3) 0.0356(12) Uani 1 1 d . . .
H31A H 0.4273 0.1168 0.7878 0.043 Uiso 1 1 calc R . .
H31B H 0.3556 0.2065 0.7887 0.043 Uiso 1 1 calc R . .
C32 C 0.2598(4) 0.0941(4) 0.8486(4) 0.0408(13) Uani 1 1 d . . .
H32A H 0.2548 0.0864 0.7964 0.049 Uiso 1 1 calc R . .
H32B H 0.2666 0.0346 0.8871 0.049 Uiso 1 1 calc R . .
C33 C 0.1286(5) 0.1217(4) 0.9834(4) 0.0522(15) Uani 1 1 d . . .
H33A H 0.1813 0.0792 1.0044 0.063 Uiso 1 1 calc R . .
H33B H 0.0551 0.0956 1.0136 0.063 Uiso 1 1 calc R . .
C34 C 0.1274(6) 0.2095(5) 1.0051(4) 0.0570(17) Uani 1 1 d . . .
H34A H 0.2019 0.2339 0.9784 0.068 Uiso 1 1 calc R . .
H34B H 0.0780 0.2535 0.9814 0.068 Uiso 1 1 calc R . .
C35 C -0.0287(5) 0.2042(4) 1.1354(4) 0.0535(16) Uani 1 1 d . . .
H35A H -0.0479 0.1808 1.1984 0.064 Uiso 1 1 calc R . .
H35B H -0.0661 0.1681 1.1177 0.064 Uiso 1 1 calc R . .
C36 C 1.0717(6) 0.7007(4) 0.8864(5) 0.0558(16) Uani 1 1 d . . .
H36A H 1.1494 0.6969 0.8500 0.067 Uiso 1 1 calc R . .
H36B H 1.0662 0.6796 0.9473 0.067 Uiso 1 1 calc R . .
C37 C 1.0550(4) 0.5637(4) 0.8699(4) 0.0371(12) Uani 1 1 d . . .
H37A H 1.0826 0.5410 0.9182 0.045 Uiso 1 1 calc R . .
H37B H 1.1184 0.5696 0.8159 0.045 Uiso 1 1 calc R . .
C38 C 0.9760(4) 0.4979(3) 0.8774(3) 0.0269(10) Uani 1 1 d . . .
H38A H 1.0112 0.4384 0.8840 0.032 Uiso 1 1 calc R . .
H38B H 0.9100 0.4952 0.9290 0.032 Uiso 1 1 calc R . .
C39 C 0.6630(4) 0.5735(3) 0.9268(3) 0.0281(11) Uani 1 1 d . . .
C40 C 0.6968(4) 0.6161(3) 0.9749(3) 0.0313(11) Uani 1 1 d . . .
H40 H 0.7107 0.6775 0.9526 0.038 Uiso 1 1 calc R . .
C41 C 0.7092(4) 0.5698(4) 1.0525(3) 0.0414(13) Uani 1 1 d . . .
H41 H 0.7309 0.5996 1.0827 0.050 Uiso 1 1 calc R . .
C42 C 0.6896(4) 0.4770(4) 1.0873(4) 0.0445(14) Uani 1 1 d . . .
H42 H 0.6981 0.4460 1.1406 0.053 Uiso 1 1 calc R . .
C43 C 0.6585(4) 0.4320(4) 1.0445(3) 0.0382(13) Uani 1 1 d . . .
H43 H 0.6471 0.3703 1.0684 0.046 Uiso 1 1 calc R . .
C44 C 0.6429(4) 0.4780(3) 0.9630(3) 0.0337(12) Uani 1 1 d . . .
C45 C 0.6067(4) 0.4343(3) 0.9202(3) 0.0355(12) Uani 1 1 d . . .
H45 H 0.5930 0.3730 0.9451 0.043 Uiso 1 1 calc R . .
C46 C 0.5900(4) 0.4770(3) 0.8422(3) 0.0306(11) Uani 1 1 d . . .
C47 C 0.5490(4) 0.4303(4) 0.8009(4) 0.0369(13) Uani 1 1 d . . .
H47 H 0.5341 0.3693 0.8271 0.044 Uiso 1 1 calc R . .
C48 C 0.5316(4) 0.4714(4) 0.7263(4) 0.0467(15) Uani 1 1 d . . .
H48 H 0.5062 0.4389 0.7005 0.056 Uiso 1 1 calc R . .
C49 C 0.5520(4) 0.5662(4) 0.6852(4) 0.0431(14) Uani 1 1 d . . .
H49 H 0.5411 0.5948 0.6323 0.052 Uiso 1 1 calc R . .
C50 C 0.5874(4) 0.6139(4) 0.7243(3) 0.0346(12) Uani 1 1 d . . .
H50 H 0.5977 0.6755 0.6982 0.042 Uiso 1 1 calc R . .
C51 C 0.6091(4) 0.5726(3) 0.8037(3) 0.0277(10) Uani 1 1 d . . .
C52 C 0.6451(3) 0.6192(3) 0.8466(3) 0.0244(10) Uani 1 1 d . . .
C53 C 0.6561(4) 0.7203(3) 0.8091(3) 0.0275(10) Uani 1 1 d . . .
H53A H 0.5937 0.7450 0.7897 0.033 Uiso 1 1 calc R . .
H53B H 0.6518 0.7452 0.8550 0.033 Uiso 1 1 calc R . .
C54 C 0.8662(4) 0.7362(3) 0.7580(3) 0.0272(10) Uani 1 1 d . . .
H54A H 0.8549 0.7660 0.8022 0.033 Uiso 1 1 calc R . .
H54B H 0.8785 0.6724 0.7830 0.033 Uiso 1 1 calc R . .
C55 C 0.9672(4) 0.7733(3) 0.6804(3) 0.0245(10) Uani 1 1 d . . .
C56 C 1.0555(4) 0.7172(3) 0.6508(3) 0.0312(11) Uani 1 1 d . . .
H56 H 1.0502 0.6554 0.6776 0.037 Uiso 1 1 calc R . .
C57 C 1.1522(4) 0.7516(4) 0.5816(3) 0.0371(12) Uani 1 1 d . . .
H57 H 1.2115 0.7128 0.5635 0.045 Uiso 1 1 calc R . .
C58 C 1.1605(4) 0.8417(4) 0.5402(3) 0.0358(12) Uani 1 1 d . . .
H58 H 1.2255 0.8643 0.4942 0.043 Uiso 1 1 calc R . .
C59 C 1.0713(4) 0.9002(4) 0.5667(3) 0.0361(12) Uani 1 1 d . . .
H59 H 1.0756 0.9615 0.5376 0.043 Uiso 1 1 calc R . .
C60 C 0.9758(4) 0.8650(3) 0.6376(3) 0.0313(11) Uani 1 1 d . . .
H60 H 0.9169 0.9036 0.6564 0.038 Uiso 1 1 calc R . .
P1 P 0.52630(10) 0.77923(9) 0.43731(9) 0.0347(4) Uani 1 1 d . . .
F1 F 0.6105(3) 0.7300(3) 0.4873(2) 0.0633(10) Uani 1 1 d . . .
F2 F 0.6233(3) 0.8431(3) 0.3654(2) 0.0664(11) Uani 1 1 d . . .
F3 F 0.4433(3) 0.8285(2) 0.3866(2) 0.0536(9) Uani 1 1 d . . .
F4 F 0.4301(3) 0.7149(3) 0.5095(2) 0.0634(10) Uani 1 1 d . . .
F5 F 0.5617(3) 0.7108(3) 0.3802(2) 0.0620(10) Uani 1 1 d . . .
F6 F 0.4918(3) 0.8500(3) 0.4923(2) 0.0602(10) Uani 1 1 d . . .
N2 N 0.2153(7) 0.3926(6) 0.7739(6) 0.035(2) Uani 0.50 1 d P A 1
C61 C 0.1830(6) 0.3529(6) 0.7438(5) 0.0228(19) Uani 0.50 1 d P A 1
C62 C 0.1367(6) 0.3024(5) 0.7035(5) 0.0133(15) Uani 0.50 1 d P A 1
H62A H 0.1279 0.2404 0.7380 0.020 Uiso 0.50 1 calc PR A 1
H62B H 0.1871 0.3062 0.6451 0.020 Uiso 0.50 1 calc PR A 1
H62C H 0.0655 0.3283 0.7016 0.020 Uiso 0.50 1 calc PR A 1
N3 N 0.3645(6) 0.8187(6) 0.8106(5) 0.034(2) Uani 0.50 1 d PU B 2
C63 C 0.3450(10) 0.8405(13) 0.7565(11) 0.075(4) Uani 0.50 1 d PU B 2
C64 C 0.3237(15) 0.9153(15) 0.6631(11) 0.093(5) Uani 0.50 1 d PU B 2
H64A H 0.3303 0.9760 0.6618 0.139 Uiso 0.50 1 calc PR B 2
H64B H 0.2505 0.9074 0.6646 0.139 Uiso 0.50 1 calc PR B 2
H64C H 0.3787 0.9034 0.6117 0.139 Uiso 0.50 1 calc PR B 2
Cl1 Cl 0.1361(6) 0.4294(6) 0.6383(5) 0.163(3) Uani 0.50 1 d PDU C 3
Cl2 Cl 0.3056(7) 0.5260(6) 0.4990(6) 0.164(3) Uani 0.50 1 d PDU C 3
C65 C 0.1540(7) 0.5239(7) 0.5452(7) 0.035(3) Uani 0.50 1 d PDU C 3
H65A H 0.1223 0.5783 0.5612 0.043 Uiso 0.50 1 calc PR C 3
H65B H 0.1221 0.5150 0.5056 0.043 Uiso 0.50 1 calc PR C 3
Cl3 Cl 0.2157(9) 0.5170(7) 0.5510(6) 0.193(4) Uani 0.50 1 d PDU D 4
Cl4 Cl 0.3058(7) 0.5021(7) 0.6691(6) 0.180(3) Uani 0.50 1 d PDU D 4
C66 C 0.3547(8) 0.5086(9) 0.5555(7) 0.055(3) Uani 0.50 1 d PDU D 4
H66A H 0.3955 0.4548 0.5434 0.066 Uiso 0.50 1 calc PR D 4
H66B H 0.3985 0.5617 0.5181 0.066 Uiso 0.50 1 calc PR D 4

loop_
_atom_site_aniso_label
_atom_site_aniso_U_11
_atom_site_aniso_U_22
_atom_site_aniso_U_33
_atom_site_aniso_U_23
_atom_site_aniso_U_13
_atom_site_aniso_U_12
O1 0.0315(16) 0.0177(16) 0.0246(17) -0.0019(13) -0.0114(13) -0.0038(12)
O2 0.0331(17) 0.0227(17) 0.0256(17) -0.0057(14) -0.0062(14) -0.0007(13)
O3 0.0358(17) 0.0277(18) 0.0289(18) -0.0100(14) -0.0125(14) 0.0020(14)
O4 0.0374(17) 0.0191(16) 0.0268(17) -0.0046(13) -0.0095(14) -0.0006(13)
O5 0.0310(16) 0.0191(16) 0.0228(16) -0.0043(13) -0.0007(13) -0.0059(12)
O6 0.0232(15) 0.0323(19) 0.0274(17) -0.0043(14) -0.0066(13) -0.0080(13)
O7 0.0323(18) 0.065(3) 0.032(2) -0.0153(19) -0.0101(15) -0.0072(17)
O8 0.055(2) 0.065(3) 0.074(3) -0.033(3) -0.030(2) 0.002(2)
O9 0.075(3) 0.031(2) 0.073(3) -0.013(2) -0.051(2) -0.0034(19)
O10 0.0324(16) 0.0209(16) 0.0256(17) -0.0054(13) -0.0128(13) -0.0054(13)
N1 0.0274(18) 0.024(2) 0.0207(19) -0.0033(16) -0.0079(15) -0.0035(15)
C1 0.027(2) 0.017(2) 0.023(2) -0.0024(18) -0.0071(18) -0.0024(17)
C2 0.022(2) 0.021(2) 0.026(2) -0.0070(19) -0.0083(17) -0.0022(17)
C3 0.0194(19) 0.020(2) 0.026(2) -0.0092(19) -0.0022(17) -0.0025(16)
C4 0.024(2) 0.021(2) 0.024(2) -0.0066(18) -0.0067(18) -0.0040(17)
C5 0.024(2) 0.016(2) 0.020(2) -0.0033(17) -0.0001(17) -0.0042(16)
C6 0.026(2) 0.021(2) 0.019(2) -0.0080(17) -0.0079(17) 0.0007(17)
C7 0.021(2) 0.018(2) 0.030(2) -0.0044(18) -0.0099(18) -0.0017(16)
C8 0.027(2) 0.013(2) 0.022(2) -0.0034(17) -0.0001(18) -0.0028(17)
C9 0.031(2) 0.014(2) 0.026(2) -0.0042(18) -0.0089(19) -0.0022(17)
C10 0.024(2) 0.012(2) 0.026(2) -0.0027(17) -0.0061(18) -0.0010(16)
C11 0.025(2) 0.019(2) 0.024(2) -0.0056(18) -0.0067(18) -0.0018(17)
C12 0.025(2) 0.015(2) 0.031(2) -0.0079(18) -0.0064(18) -0.0039(17)
C13 0.029(2) 0.023(2) 0.041(3) -0.010(2) -0.011(2) -0.0029(18)
C14 0.031(2) 0.022(3) 0.058(3) -0.014(2) -0.015(2) 0.0033(19)
C15 0.030(2) 0.025(3) 0.045(3) -0.015(2) -0.003(2) -0.0021(19)
C16 0.027(2) 0.031(3) 0.030(3) -0.012(2) -0.0006(19) -0.0102(19)
C17 0.022(2) 0.021(2) 0.030(2) -0.0098(19) 0.0001(18) -0.0057(17)
C18 0.024(2) 0.022(2) 0.020(2) -0.0054(18) -0.0056(17) -0.0008(17)
C19 0.023(2) 0.022(2) 0.019(2) -0.0070(18) -0.0069(17) -0.0012(17)
C20 0.0207(19) 0.026(2) 0.027(2) -0.0116(19) -0.0066(17) -0.0053(17)
C21 0.034(2) 0.031(3) 0.018(2) -0.0069(19) -0.0030(18) -0.0112(19)
C22 0.032(2) 0.026(2) 0.027(3) -0.005(2) -0.013(2) -0.0038(19)
C23 0.031(2) 0.025(2) 0.020(2) -0.0081(19) -0.0077(18) -0.0007(18)
C24 0.030(2) 0.025(2) 0.021(2) -0.0044(19) -0.0060(18) -0.0012(18)
C25 0.050(3) 0.021(2) 0.027(3) -0.004(2) -0.017(2) 0.002(2)
C26 0.049(3) 0.027(3) 0.025(2) -0.006(2) -0.018(2) 0.003(2)
C27 0.041(3) 0.023(3) 0.031(3) -0.006(2) -0.013(2) 0.007(2)
C28 0.042(3) 0.023(3) 0.031(3) -0.005(2) -0.011(2) 0.005(2)
C29 0.030(2) 0.026(2) 0.021(2) -0.0063(19) -0.0046(18) -0.0047(18)
C30 0.033(2) 0.018(2) 0.031(3) -0.0071(19) -0.008(2) -0.0022(18)
C31 0.029(2) 0.047(3) 0.033(3) -0.015(2) -0.009(2) -0.009(2)
C32 0.032(3) 0.050(3) 0.041(3) -0.019(3) -0.005(2) -0.012(2)
C33 0.046(3) 0.052(4) 0.059(4) -0.016(3) -0.020(3) 0.001(3)
C34 0.062(4) 0.069(5) 0.044(4) -0.004(3) -0.026(3) -0.025(3)
C35 0.062(4) 0.044(4) 0.058(4) -0.020(3) -0.022(3) 0.001(3)
C36 0.073(4) 0.044(4) 0.065(4) -0.015(3) -0.037(3) -0.012(3)
C37 0.042(3) 0.037(3) 0.036(3) -0.005(2) -0.017(2) -0.012(2)
C38 0.032(2) 0.024(2) 0.027(2) -0.0073(19) -0.0124(19) -0.0034(18)
C39 0.023(2) 0.023(2) 0.025(2) -0.0032(19) 0.0020(18) 0.0026(17)
C40 0.027(2) 0.035(3) 0.023(2) -0.005(2) -0.0029(19) 0.000(2)
C41 0.032(3) 0.051(3) 0.031(3) -0.009(2) 0.000(2) -0.005(2)
C42 0.024(2) 0.059(4) 0.030(3) -0.001(3) -0.002(2) 0.012(2)
C43 0.028(2) 0.030(3) 0.036(3) 0.003(2) -0.001(2) 0.006(2)
C44 0.027(2) 0.025(3) 0.032(3) -0.001(2) 0.001(2) 0.0048(19)
C45 0.024(2) 0.020(2) 0.045(3) -0.005(2) 0.003(2) -0.0007(18)
C46 0.024(2) 0.025(3) 0.034(3) -0.010(2) 0.0001(19) 0.0005(18)
C47 0.030(2) 0.027(3) 0.050(3) -0.018(2) -0.005(2) -0.001(2)
C48 0.036(3) 0.049(4) 0.061(4) -0.035(3) -0.006(3) -0.005(2)
C49 0.039(3) 0.054(4) 0.037(3) -0.011(3) -0.011(2) -0.014(2)
C50 0.036(2) 0.036(3) 0.026(3) -0.008(2) -0.001(2) -0.013(2)
C51 0.024(2) 0.026(2) 0.027(2) -0.008(2) -0.0020(18) -0.0017(18)
C52 0.022(2) 0.023(2) 0.022(2) -0.0058(19) -0.0015(17) -0.0015(17)
C53 0.026(2) 0.026(2) 0.025(2) -0.0055(19) -0.0045(18) -0.0018(18)
C54 0.028(2) 0.029(3) 0.022(2) -0.0064(19) -0.0066(19) -0.0040(19)
C55 0.029(2) 0.023(2) 0.025(2) -0.0084(19) -0.0114(18) -0.0018(18)
C56 0.030(2) 0.028(3) 0.033(3) -0.009(2) -0.006(2) -0.0062(19)
C57 0.035(3) 0.039(3) 0.032(3) -0.013(2) -0.003(2) -0.002(2)
C58 0.034(2) 0.040(3) 0.029(3) -0.009(2) -0.003(2) -0.011(2)
C59 0.041(3) 0.030(3) 0.034(3) -0.003(2) -0.012(2) -0.010(2)
C60 0.026(2) 0.032(3) 0.031(3) -0.005(2) -0.0069(19) -0.0030(19)
P1 0.0303(7) 0.0377(8) 0.0339(8) -0.0070(6) -0.0129(6) 0.0024(6)
F1 0.056(2) 0.077(3) 0.055(2) -0.005(2) -0.0345(18) 0.0130(19)
F2 0.063(2) 0.077(3) 0.045(2) 0.0022(19) -0.0128(17) -0.026(2)
F3 0.065(2) 0.047(2) 0.067(2) -0.0206(18) -0.0464(19) 0.0173(16)
F4 0.052(2) 0.071(3) 0.051(2) -0.0007(19) -0.0069(17) -0.0207(18)
F5 0.077(2) 0.055(2) 0.060(2) -0.0301(19) -0.028(2) 0.0225(19)
F6 0.067(2) 0.072(3) 0.059(2) -0.038(2) -0.0303(18) 0.0132(19)
N2 0.040(4) 0.045(5) 0.046(5) -0.036(5) -0.034(4) 0.025(4)
C61 0.018(4) 0.033(5) 0.010(4) -0.004(4) -0.005(3) 0.014(3)
C62 0.009(3) 0.020(4) 0.009(4) -0.009(3) 0.003(3) 0.001(3)
N3 0.033(4) 0.054(5) 0.011(4) 0.012(3) -0.016(3) -0.018(3)
C63 0.030(5) 0.127(9) 0.063(7) -0.030(7) -0.003(5) -0.020(6)
C64 0.086(8) 0.125(10) 0.063(7) -0.023(7) -0.030(7) 0.015(7)
Cl1 0.124(5) 0.207(7) 0.174(6) -0.068(6) -0.059(4) 0.002(5)
Cl2 0.186(6) 0.143(6) 0.179(6) -0.051(5) -0.069(6) -0.028(5)
C65 0.025(4) 0.049(6) 0.050(6) -0.018(5) -0.030(4) -0.002(4)
Cl3 0.229(8) 0.159(6) 0.164(6) -0.083(6) -0.002(6) -0.028(6)
Cl4 0.164(6) 0.192(7) 0.200(7) -0.051(6) -0.077(5) -0.027(5)
C66 0.054(6) 0.040(6) 0.077(7) 0.006(5) -0.045(6) -0.012(5)

loop_
_atom_type_symbol
_atom_type_description
_atom_type_scat_dispersion_real
_atom_type_scat_dispersion_imag
_atom_type_scat_source
C C 0.0033 0.0016 'International Tables Vol C Tables 4.2.6.8 and 6.1.1.4'
H H 0.0000 0.0000 'International Tables Vol C Tables 4.2.6.8 and 6.1.1.4'
N N 0.0061 0.0033 'International Tables Vol C Tables 4.2.6.8 and 6.1.1.4'
O O 0.0106 0.0060 'International Tables Vol C Tables 4.2.6.8 and 6.1.1.4'
F F 0.0171 0.0103 'International Tables Vol C Tables 4.2.6.8 and 6.1.1.4'
P P 0.1023 0.0942 'International Tables Vol C Tables 4.2.6.8 and 6.1.1.4'
Cl Cl 0.1484 0.1585 'International Tables Vol C Tables 4.2.6.8 and 6.1.1.4'

loop_
_geom_angle_atom_site_label_1
_geom_angle_atom_site_label_2
_geom_angle_atom_site_label_3
_geom_angle
_geom_angle_site_symmetry_1
_geom_angle_site_symmetry_3
_geom_angle_publ_flag
C1 O1 C23 115.9(3) . . ?
C25 O2 C24 112.0(3) . . ?
C27 O3 C26 112.4(4) . . ?
C28 O4 C29 113.1(3) . . ?
C8 O5 C30 114.1(3) . . ?
C7 O6 C31 117.3(3) . . ?
C32 O7 C33 117.3(5) . . ?
C34 O8 C35 114.4(5) . . ?
C37 O9 C36 110.4(5) . . ?
C20 O10 C38 115.7(3) . . ?
C53 N1 C54 115.2(3) . . ?
C53 N1 H1A 108.5 . . ?
C54 N1 H1A 108.5 . . ?
C53 N1 H1B 108.5 . . ?
C54 N1 H1B 108.5 . . ?
H1A N1 H1B 107.5 . . ?
O1 C1 C2 124.1(4) . . ?
O1 C1 C20 117.0(4) . . ?
C2 C1 C20 118.9(4) . . ?
C3 C2 C1 120.6(4) . . ?
C3 C2 H2 119.7 . . ?
C1 C2 H2 119.7 . . ?
C2 C3 C18 119.3(4) . . ?
C2 C3 C4 126.5(4) . . ?
C18 C3 C4 114.2(4) . . ?
C21 C4 C3 113.6(4) . . ?
C21 C4 C17 115.0(4) . . ?
C3 C4 C17 104.1(3) . . ?
C21 C4 C5 113.8(4) . . ?
C3 C4 C5 105.5(3) . . ?
C17 C4 C5 103.8(4) . . ?
C10 C5 C6 121.1(4) . . ?
C10 C5 C4 113.6(4) . . ?
C6 C5 C4 125.2(4) . . ?
C7 C6 C5 119.5(4) . . ?
C7 C6 H6 120.2 . . ?
C5 C6 H6 120.2 . . ?
O6 C7 C6 125.6(4) . . ?
O6 C7 C8 114.9(4) . . ?
C6 C7 C8 119.4(4) . . ?
C9 C8 O5 119.6(4) . . ?
C9 C8 C7 120.8(4) . . ?
O5 C8 C7 119.6(4) . . ?
C8 C9 C10 119.2(4) . . ?
C8 C9 H9 120.4 . . ?
C10 C9 H9 120.4 . . ?
C5 C10 C9 119.5(4) . . ?
C5 C10 C11 114.8(4) . . ?
C9 C10 C11 125.7(4) . . ?
C22 C11 C18 114.3(4) . . ?
C22 C11 C10 114.4(4) . . ?
C18 C11 C10 104.5(4) . . ?
C22 C11 C12 113.4(4) . . ?
C18 C11 C12 104.4(3) . . ?
C10 C11 C12 104.7(3) . . ?
C13 C12 C17 120.5(4) . . ?
C13 C12 C11 125.1(4) . . ?
C17 C12 C11 114.3(4) . . ?
C12 C13 C14 118.7(5) . . ?
C12 C13 H13 120.6 . . ?
C14 C13 H13 120.6 . . ?
C15 C14 C13 120.4(5) . . ?
C15 C14 H14 119.8 . . ?
C13 C14 H14 119.8 . . ?
C14 C15 C16 120.6(5) . . ?
C14 C15 H15 119.7 . . ?
C16 C15 H15 119.7 . . ?
C17 C16 C15 119.2(5) . . ?
C17 C16 H16 120.4 . . ?
C15 C16 H16 120.4 . . ?
C16 C17 C12 120.5(4) . . ?
C16 C17 C4 125.8(4) . . ?
C12 C17 C4 113.6(4) . . ?
C19 C18 C3 120.3(4) . . ?
C19 C18 C11 125.9(4) . . ?
C3 C18 C11 113.7(4) . . ?
C20 C19 C18 120.4(4) . . ?
C20 C19 H19 119.8 . . ?
C18 C19 H19 119.8 . . ?
C19 C20 O10 124.0(4) . . ?
C19 C20 C1 120.3(4) . . ?
O10 C20 C1 115.8(4) . . ?
C4 C21 H21A 109.5 . . ?
C4 C21 H21B 109.5 . . ?
H21A C21 H21B 109.5 . . ?
C4 C21 H21C 109.5 . . ?
H21A C21 H21C 109.5 . . ?
H21B C21 H21C 109.5 . . ?
C11 C22 H22A 109.5 . . ?
C11 C22 H22B 109.5 . . ?
H22A C22 H22B 109.5 . . ?
C11 C22 H22C 109.5 . . ?
H22A C22 H22C 109.5 . . ?
H22B C22 H22C 109.5 . . ?
O1 C23 C24 110.5(4) . . ?
O1 C23 H23A 109.6 . . ?
C24 C23 H23A 109.6 . . ?
O1 C23 H23B 109.6 . . ?
C24 C23 H23B 109.6 . . ?
H23A C23 H23B 108.1 . . ?
O2 C24 C23 109.8(3) . . ?
O2 C24 H24A 109.7 . . ?
C23 C24 H24A 109.7 . . ?
O2 C24 H24B 109.7 . . ?
C23 C24 H24B 109.7 . . ?
H24A C24 H24B 108.2 . . ?
O2 C25 C26 109.8(4) . . ?
O2 C25 H25A 109.7 . . ?
C26 C25 H25A 109.7 . . ?
O2 C25 H25B 109.7 . . ?
C26 C25 H25B 109.7 . . ?
H25A C25 H25B 108.2 . . ?
O3 C26 C25 108.9(4) . . ?
O3 C26 H26A 109.9 . . ?
C25 C26 H26A 109.9 . . ?
O3 C26 H26B 109.9 . . ?
C25 C26 H26B 109.9 . . ?
H26A C26 H26B 108.3 . . ?
O3 C27 C28 108.1(4) . 2_667 ?
O3 C27 H27A 110.1 . . ?
C28 C27 H27A 110.1 2_667 . ?
O3 C27 H27B 110.1 . . ?
C28 C27 H27B 110.1 2_667 . ?
H27A C27 H27B 108.4 . . ?
O4 C28 C27 109.1(4) . 2_667 ?
O4 C28 H28A 109.9 . . ?
C27 C28 H28A 109.9 2_667 . ?
O4 C28 H28B 109.9 . . ?
C27 C28 H28B 109.9 2_667 . ?
H28A C28 H28B 108.3 . . ?
O4 C29 C30 112.8(4) . . ?
O4 C29 H29A 109.0 . . ?
C30 C29 H29A 109.0 . . ?
O4 C29 H29B 109.0 . . ?
C30 C29 H29B 109.0 . . ?
H29A C29 H29B 107.8 . . ?
O5 C30 C29 107.3(4) . . ?
O5 C30 H30A 110.3 . . ?
C29 C30 H30A 110.3 . . ?
O5 C30 H30B 110.3 . . ?
C29 C30 H30B 110.3 . . ?
H30A C30 H30B 108.5 . . ?
O6 C31 C32 108.7(4) . . ?
O6 C31 H31A 110.0 . . ?
C32 C31 H31A 110.0 . . ?
O6 C31 H31B 110.0 . . ?
C32 C31 H31B 110.0 . . ?
H31A C31 H31B 108.3 . . ?
O7 C32 C31 114.6(4) . . ?
O7 C32 H32A 108.6 . . ?
C31 C32 H32A 108.6 . . ?
O7 C32 H32B 108.6 . . ?
C31 C32 H32B 108.6 . . ?
H32A C32 H32B 107.6 . . ?
O7 C33 C34 112.0(5) . . ?
O7 C33 H33A 109.2 . . ?
C34 C33 H33A 109.2 . . ?
O7 C33 H33B 109.2 . . ?
C34 C33 H33B 109.2 . . ?
H33A C33 H33B 107.9 . . ?
O8 C34 C33 110.0(5) . . ?
O8 C34 H34A 109.7 . . ?
C33 C34 H34A 109.7 . . ?
O8 C34 H34B 109.7 . . ?
C33 C34 H34B 109.7 . . ?
H34A C34 H34B 108.2 . . ?
O8 C35 C36 114.2(5) . 2_667 ?
O8 C35 H35A 108.7 . . ?
C36 C35 H35A 108.7 2_667 . ?
O8 C35 H35B 108.7 . . ?
C36 C35 H35B 108.7 2_667 . ?
H35A C35 H35B 107.6 . . ?
O9 C36 C35 107.5(5) . 2_667 ?
O9 C36 H36A 110.2 . . ?
C35 C36 H36A 110.2 2_667 . ?
O9 C36 H36B 110.2 . . ?
C35 C36 H36B 110.2 2_667 . ?
H36A C36 H36B 108.5 . . ?
O9 C37 C38 111.9(4) . . ?
O9 C37 H37A 109.2 . . ?
C38 C37 H37A 109.2 . . ?
O9 C37 H37B 109.2 . . ?
C38 C37 H37B 109.2 . . ?
H37A C37 H37B 107.9 . . ?
O10 C38 C37 110.9(4) . . ?
O10 C38 H38A 109.5 . . ?
C37 C38 H38A 109.5 . . ?
O10 C38 H38B 109.5 . . ?
C37 C38 H38B 109.5 . . ?
H38A C38 H38B 108.0 . . ?
C40 C39 C52 124.3(4) . . ?
C40 C39 C44 117.7(5) . . ?
C52 C39 C44 118.0(4) . . ?
C41 C40 C39 121.9(5) . . ?
C41 C40 H40 119.1 . . ?
C39 C40 H40 119.1 . . ?
C40 C41 C42 120.2(6) . . ?
C40 C41 H41 119.9 . . ?
C42 C41 H41 119.9 . . ?
C43 C42 C41 121.1(5) . . ?
C43 C42 H42 119.5 . . ?
C41 C42 H42 119.5 . . ?
C42 C43 C44 120.9(5) . . ?
C42 C43 H43 119.5 . . ?
C44 C43 H43 119.5 . . ?
C45 C44 C43 121.9(5) . . ?
C45 C44 C39 119.8(5) . . ?
C43 C44 C39 118.3(5) . . ?
C44 C45 C46 123.1(5) . . ?
C44 C45 H45 118.5 . . ?
C46 C45 H45 118.5 . . ?
C45 C46 C47 121.7(5) . . ?
C45 C46 C51 119.0(5) . . ?
C47 C46 C51 119.3(5) . . ?
C48 C47 C46 121.9(5) . . ?
C48 C47 H47 119.0 . . ?
C46 C47 H47 119.0 . . ?
C47 C48 C49 120.2(5) . . ?
C47 C48 H48 119.9 . . ?
C49 C48 H48 119.9 . . ?
C50 C49 C48 119.6(6) . . ?
C50 C49 H49 120.2 . . ?
C48 C49 H49 120.2 . . ?
C49 C50 C51 122.3(5) . . ?
C49 C50 H50 118.8 . . ?
C51 C50 H50 118.8 . . ?
C52 C51 C50 124.3(4) . . ?
C52 C51 C46 119.1(5) . . ?
C50 C51 C46 116.6(4) . . ?
C51 C52 C39 121.0(4) . . ?
C51 C52 C53 118.4(4) . . ?
C39 C52 C53 120.4(4) . . ?
N1 C53 C52 113.7(4) . . ?
N1 C53 H53A 108.8 . . ?
C52 C53 H53A 108.8 . . ?
N1 C53 H53B 108.8 . . ?
C52 C53 H53B 108.8 . . ?
H53A C53 H53B 107.7 . . ?
C55 C54 N1 111.7(4) . . ?
C55 C54 H54A 109.3 . . ?
N1 C54 H54A 109.3 . . ?
C55 C54 H54B 109.3 . . ?
N1 C54 H54B 109.3 . . ?
H54A C54 H54B 107.9 . . ?
C56 C55 C60 118.3(4) . . ?
C56 C55 C54 120.7(4) . . ?
C60 C55 C54 121.0(4) . . ?
C55 C56 C57 121.2(5) . . ?
C55 C56 H56 119.4 . . ?
C57 C56 H56 119.4 . . ?
C58 C57 C56 120.2(5) . . ?
C58 C57 H57 119.9 . . ?
C56 C57 H57 119.9 . . ?
C57 C58 C59 120.1(4) . . ?
C57 C58 H58 120.0 . . ?
C59 C58 H58 120.0 . . ?
C60 C59 C58 119.0(5) . . ?
C60 C59 H59 120.5 . . ?
C58 C59 H59 120.5 . . ?
C55 C60 C59 121.1(5) . . ?
C55 C60 H60 119.4 . . ?
C59 C60 H60 119.4 . . ?
F4 P1 F2 179.5(3) . . ?
F4 P1 F5 90.7(2) . . ?
F2 P1 F5 89.3(2) . . ?
F4 P1 F3 90.5(2) . . ?
F2 P1 F3 90.0(2) . . ?
F5 P1 F3 89.0(2) . . ?
F4 P1 F6 90.6(2) . . ?
F2 P1 F6 89.5(2) . . ?
F5 P1 F6 178.5(2) . . ?
F3 P1 F6 90.26(19) . . ?
F4 P1 F1 90.0(2) . . ?
F2 P1 F1 89.5(2) . . ?
F5 P1 F1 90.8(2) . . ?
F3 P1 F1 179.5(2) . . ?
F6 P1 F1 90.0(2) . . ?
N2 C61 C62 178.0(8) . . ?
N3 C63 C64 159.3(18) . . ?
C63 C64 H64A 109.5 . . ?
C63 C64 H64B 109.5 . . ?
H64A C64 H64B 109.5 . . ?
C63 C64 H64C 109.5 . . ?
H64A C64 H64C 109.5 . . ?
H64B C64 H64C 109.5 . . ?
Cl1 C65 Cl2 99.9(6) . . ?
Cl1 C65 H65A 111.8 . . ?
Cl2 C65 H65A 111.8 . . ?
Cl1 C65 H65B 111.8 . . ?
Cl2 C65 H65B 111.8 . . ?
H65A C65 H65B 109.5 . . ?
Cl4 C66 Cl3 93.8(6) . . ?
Cl4 C66 H66A 113.0 . . ?
Cl3 C66 H66A 113.0 . . ?
Cl4 C66 H66B 113.0 . . ?
Cl3 C66 H66B 113.0 . . ?
H66A C66 H66B 110.4 . . ?

loop_
_geom_bond_atom_site_label_1
_geom_bond_atom_site_label_2
_geom_bond_distance
_geom_bond_site_symmetry_2
_geom_bond_publ_flag
O1 C1 1.374(5) . ?
O1 C23 1.419(5) . ?
O2 C25 1.423(6) . ?
O2 C24 1.431(5) . ?
O3 C27 1.426(5) . ?
O3 C26 1.437(6) . ?
O4 C28 1.428(6) . ?
O4 C29 1.438(5) . ?
O5 C8 1.384(5) . ?
O5 C30 1.441(5) . ?
O6 C7 1.369(5) . ?
O6 C31 1.450(6) . ?
O7 C32 1.427(6) . ?
O7 C33 1.429(7) . ?
O8 C34 1.367(8) . ?
O8 C35 1.461(8) . ?
O9 C37 1.372(7) . ?
O9 C36 1.432(7) . ?
O10 C20 1.380(5) . ?
O10 C38 1.425(6) . ?
N1 C53 1.500(5) . ?
N1 C54 1.510(6) . ?
N1 H1A 0.9000 . ?
N1 H1B 0.9000 . ?
C1 C2 1.398(6) . ?
C1 C20 1.416(7) . ?
C2 C3 1.383(6) . ?
C2 H2 0.9300 . ?
C3 C18 1.405(6) . ?
C3 C4 1.539(5) . ?
C4 C21 1.510(7) . ?
C4 C17 1.539(6) . ?
C4 C5 1.544(5) . ?
C5 C10 1.385(6) . ?
C5 C6 1.385(6) . ?
C6 C7 1.383(6) . ?
C6 H6 0.9300 . ?
C7 C8 1.402(7) . ?
C8 C9 1.380(6) . ?
C9 C10 1.400(6) . ?
C9 H9 0.9300 . ?
C10 C11 1.527(6) . ?
C11 C22 1.517(7) . ?
C11 C18 1.525(6) . ?
C11 C12 1.545(6) . ?
C12 C13 1.377(7) . ?
C12 C17 1.394(7) . ?
C13 C14 1.412(7) . ?
C13 H13 0.9300 . ?
C14 C15 1.378(8) . ?
C14 H14 0.9300 . ?
C15 C16 1.386(7) . ?
C15 H15 0.9300 . ?
C16 C17 1.386(6) . ?
C16 H16 0.9300 . ?
C18 C19 1.387(6) . ?
C19 C20 1.366(6) . ?
C19 H19 0.9300 . ?
C21 H21A 0.9600 . ?
C21 H21B 0.9600 . ?
C21 H21C 0.9600 . ?
C22 H22A 0.9600 . ?
C22 H22B 0.9600 . ?
C22 H22C 0.9600 . ?
C23 C24 1.496(6) . ?
C23 H23A 0.9700 . ?
C23 H23B 0.9700 . ?
C24 H24A 0.9700 . ?
C24 H24B 0.9700 . ?
C25 C26 1.501(7) . ?
C25 H25A 0.9700 . ?
C25 H25B 0.9700 . ?
C26 H26A 0.9700 . ?
C26 H26B 0.9700 . ?
C27 C28 1.482(7) 2_667 ?
C27 H27A 0.9700 . ?
C27 H27B 0.9700 . ?
C28 C27 1.482(7) 2_667 ?
C28 H28A 0.9700 . ?
C28 H28B 0.9700 . ?
C29 C30 1.493(6) . ?
C29 H29A 0.9700 . ?
C29 H29B 0.9700 . ?
C30 H30A 0.9700 . ?
C30 H30B 0.9700 . ?
C31 C32 1.501(6) . ?
C31 H31A 0.9700 . ?
C31 H31B 0.9700 . ?
C32 H32A 0.9700 . ?
C32 H32B 0.9700 . ?
C33 C34 1.533(9) . ?
C33 H33A 0.9700 . ?
C33 H33B 0.9700 . ?
C34 H34A 0.9700 . ?
C34 H34B 0.9700 . ?
C35 C36 1.497(9) 2_667 ?
C35 H35A 0.9700 . ?
C35 H35B 0.9700 . ?
C36 C35 1.497(9) 2_667 ?
C36 H36A 0.9700 . ?
C36 H36B 0.9700 . ?
C37 C38 1.492(6) . ?
C37 H37A 0.9700 . ?
C37 H37B 0.9700 . ?
C38 H38A 0.9700 . ?
C38 H38B 0.9700 . ?
C39 C40 1.423(7) . ?
C39 C52 1.425(7) . ?
C39 C44 1.445(7) . ?
C40 C41 1.356(7) . ?
C40 H40 0.9300 . ?
C41 C42 1.403(8) . ?
C41 H41 0.9300 . ?
C42 C43 1.353(8) . ?
C42 H42 0.9300 . ?
C43 C44 1.432(7) . ?
C43 H43 0.9300 . ?
C44 C45 1.376(7) . ?
C45 C46 1.376(8) . ?
C45 H45 0.9300 . ?
C46 C47 1.428(7) . ?
C46 C51 1.446(7) . ?
C47 C48 1.325(8) . ?
C47 H47 0.9300 . ?
C48 C49 1.441(8) . ?
C48 H48 0.9300 . ?
C49 C50 1.365(7) . ?
C49 H49 0.9300 . ?
C50 C51 1.425(7) . ?
C50 H50 0.9300 . ?
C51 C52 1.409(6) . ?
C52 C53 1.512(6) . ?
C53 H53A 0.9700 . ?
C53 H53B 0.9700 . ?
C54 C55 1.496(6) . ?
C54 H54A 0.9700 . ?
C54 H54B 0.9700 . ?
C55 C56 1.382(6) . ?
C55 C60 1.388(7) . ?
C56 C57 1.391(7) . ?
C56 H56 0.9300 . ?
C57 C58 1.362(8) . ?
C57 H57 0.9300 . ?
C58 C59 1.400(7) . ?
C58 H58 0.9300 . ?
C59 C60 1.396(7) . ?
C59 H59 0.9300 . ?
C60 H60 0.9300 . ?
P1 F4 1.580(3) . ?
P1 F2 1.582(4) . ?
P1 F5 1.591(4) . ?
P1 F3 1.593(3) . ?
P1 F6 1.596(4) . ?
P1 F1 1.597(4) . ?
N2 C61 1.126(12) . ?
C61 C62 1.501(11) . ?
C62 H62A 0.9600 . ?
C62 H62B 0.9600 . ?
C62 H62C 0.9600 . ?
N3 C63 0.997(17) . ?
C63 C64 1.75(3) . ?
C64 H64A 0.9600 . ?
C64 H64B 0.9600 . ?
C64 H64C 0.9600 . ?
Cl1 C65 1.764(9) . ?
Cl2 C65 1.818(8) . ?
C65 H65A 0.9700 . ?
C65 H65B 0.9700 . ?
Cl3 C66 1.809(9) . ?
Cl4 C66 1.788(9) . ?
C66 H66A 0.9700 . ?
C66 H66B 0.9700 . ?

loop_
_geom_torsion_atom_site_label_1
_geom_torsion_atom_site_label_2
_geom_torsion_atom_site_label_3
_geom_torsion_atom_site_label_4
_geom_torsion
_geom_torsion_site_symmetry_1
_geom_torsion_site_symmetry_2
_geom_torsion_site_symmetry_3
_geom_torsion_site_symmetry_4
_geom_torsion_publ_flag
C23 O1 C1 C2 -9.8(6) . . . . ?
C23 O1 C1 C20 170.6(3) . . . . ?
O1 C1 C2 C3 -177.6(4) . . . . ?
C20 C1 C2 C3 2.1(6) . . . . ?
C1 C2 C3 C18 1.7(6) . . . . ?
C1 C2 C3 C4 -178.7(4) . . . . ?
C2 C3 C4 C21 -0.2(6) . . . . ?
C18 C3 C4 C21 179.4(4) . . . . ?
C2 C3 C4 C17 125.6(4) . . . . ?
C18 C3 C4 C17 -54.8(4) . . . . ?
C2 C3 C4 C5 -125.5(4) . . . . ?
C18 C3 C4 C5 54.1(5) . . . . ?
C21 C4 C5 C10 -175.9(4) . . . . ?
C3 C4 C5 C10 -50.7(5) . . . . ?
C17 C4 C5 C10 58.4(4) . . . . ?
C21 C4 C5 C6 3.4(6) . . . . ?
C3 C4 C5 C6 128.6(4) . . . . ?
C17 C4 C5 C6 -122.2(4) . . . . ?
C10 C5 C6 C7 1.1(6) . . . . ?
C4 C5 C6 C7 -178.2(4) . . . . ?
C31 O6 C7 C6 3.5(6) . . . . ?
C31 O6 C7 C8 -176.0(4) . . . . ?
C5 C6 C7 O6 -174.7(4) . . . . ?
C5 C6 C7 C8 4.8(6) . . . . ?
C30 O5 C8 C9 -95.4(5) . . . . ?
C30 O5 C8 C7 86.1(5) . . . . ?
O6 C7 C8 C9 172.3(4) . . . . ?
C6 C7 C8 C9 -7.3(6) . . . . ?
O6 C7 C8 O5 -9.2(6) . . . . ?
C6 C7 C8 O5 171.3(4) . . . . ?
O5 C8 C9 C10 -174.7(4) . . . . ?
C7 C8 C9 C10 3.8(6) . . . . ?
C6 C5 C10 C9 -4.5(6) . . . . ?
C4 C5 C10 C9 174.8(4) . . . . ?
C6 C5 C10 C11 175.7(4) . . . . ?
C4 C5 C10 C11 -4.9(5) . . . . ?
C8 C9 C10 C5 2.1(6) . . . . ?
C8 C9 C10 C11 -178.3(4) . . . . ?
C5 C10 C11 C22 -176.1(4) . . . . ?
C9 C10 C11 C22 4.2(6) . . . . ?
C5 C10 C11 C18 58.2(5) . . . . ?
C9 C10 C11 C18 -121.5(4) . . . . ?
C5 C10 C11 C12 -51.3(5) . . . . ?
C9 C10 C11 C12 129.0(4) . . . . ?
C22 C11 C12 C13 -0.3(6) . . . . ?
C18 C11 C12 C13 124.7(4) . . . . ?
C10 C11 C12 C13 -125.7(4) . . . . ?
C22 C11 C12 C17 -179.5(3) . . . . ?
C18 C11 C12 C17 -54.5(4) . . . . ?
C10 C11 C12 C17 55.1(4) . . . . ?
C17 C12 C13 C14 0.8(6) . . . . ?
C11 C12 C13 C14 -178.4(4) . . . . ?
C12 C13 C14 C15 -0.4(7) . . . . ?
C13 C14 C15 C16 0.4(7) . . . . ?
C14 C15 C16 C17 -0.8(7) . . . . ?
C15 C16 C17 C12 1.2(6) . . . . ?
C15 C16 C17 C4 -179.2(4) . . . . ?
C13 C12 C17 C16 -1.2(6) . . . . ?
C11 C12 C17 C16 178.1(4) . . . . ?
C13 C12 C17 C4 179.2(4) . . . . ?
C11 C12 C17 C4 -1.5(5) . . . . ?
C21 C4 C17 C16 1.2(6) . . . . ?
C3 C4 C17 C16 -123.7(4) . . . . ?
C5 C4 C17 C16 126.1(4) . . . . ?
C21 C4 C17 C12 -179.2(3) . . . . ?
C3 C4 C17 C12 55.9(4) . . . . ?
C5 C4 C17 C12 -54.3(4) . . . . ?
C2 C3 C18 C19 -3.7(6) . . . . ?
C4 C3 C18 C19 176.7(3) . . . . ?
C2 C3 C18 C11 178.6(4) . . . . ?
C4 C3 C18 C11 -1.0(5) . . . . ?
C22 C11 C18 C19 2.4(6) . . . . ?
C10 C11 C18 C19 128.2(4) . . . . ?
C12 C11 C18 C19 -122.1(4) . . . . ?
C22 C11 C18 C3 180.0(3) . . . . ?
C10 C11 C18 C3 -54.2(4) . . . . ?
C12 C11 C18 C3 55.5(5) . . . . ?
C3 C18 C19 C20 1.7(6) . . . . ?
C11 C18 C19 C20 179.2(4) . . . . ?
C18 C19 C20 O10 -176.9(4) . . . . ?
C18 C19 C20 C1 2.2(6) . . . . ?
C38 O10 C20 C19 3.3(6) . . . . ?
C38 O10 C20 C1 -175.9(4) . . . . ?
O1 C1 C20 C19 175.6(4) . . . . ?
C2 C1 C20 C19 -4.1(6) . . . . ?
O1 C1 C20 O10 -5.2(5) . . . . ?
C2 C1 C20 O10 175.1(3) . . . . ?
C1 O1 C23 C24 -178.2(3) . . . . ?
C25 O2 C24 C23 -161.5(4) . . . . ?
O1 C23 C24 O2 -72.3(5) . . . . ?
C24 O2 C25 C26 176.9(4) . . . . ?
C27 O3 C26 C25 -178.0(4) . . . . ?
O2 C25 C26 O3 77.5(5) . . . . ?
C26 O3 C27 C28 -173.4(4) . . . 2_667 ?
C29 O4 C28 C27 171.9(3) . . . 2_667 ?
C28 O4 C29 C30 -89.2(5) . . . . ?
C8 O5 C30 C29 -177.9(4) . . . . ?
O4 C29 C30 O5 -66.7(5) . . . . ?
C7 O6 C31 C32 164.8(4) . . . . ?
C33 O7 C32 C31 -82.8(6) . . . . ?
O6 C31 C32 O7 67.0(6) . . . . ?
C32 O7 C33 C34 116.1(5) . . . . ?
C35 O8 C34 C33 -90.5(6) . . . . ?
O7 C33 C34 O8 176.4(5) . . . . ?
C34 O8 C35 C36 -69.2(7) . . . 2_667 ?
C37 O9 C36 C35 166.3(5) . . . 2_667 ?
C36 O9 C37 C38 164.9(5) . . . . ?
C20 O10 C38 C37 162.4(4) . . . . ?
O9 C37 C38 O10 66.2(5) . . . . ?
C52 C39 C40 C41 177.9(4) . . . . ?
C44 C39 C40 C41 -0.4(6) . . . . ?
C39 C40 C41 C42 0.5(7) . . . . ?
C40 C41 C42 C43 0.3(7) . . . . ?
C41 C42 C43 C44 -1.1(7) . . . . ?
C42 C43 C44 C45 -177.2(4) . . . . ?
C42 C43 C44 C39 1.1(6) . . . . ?
C40 C39 C44 C45 178.0(4) . . . . ?
C52 C39 C44 C45 -0.4(6) . . . . ?
C40 C39 C44 C43 -0.3(6) . . . . ?
C52 C39 C44 C43 -178.7(4) . . . . ?
C43 C44 C45 C46 179.4(4) . . . . ?
C39 C44 C45 C46 1.1(7) . . . . ?
C44 C45 C46 C47 -178.0(4) . . . . ?
C44 C45 C46 C51 -1.2(7) . . . . ?
C45 C46 C47 C48 179.2(5) . . . . ?
C51 C46 C47 C48 2.5(7) . . . . ?
C46 C47 C48 C49 -1.2(7) . . . . ?
C47 C48 C49 C50 -1.2(8) . . . . ?
C48 C49 C50 C51 2.3(7) . . . . ?
C49 C50 C51 C52 -179.7(4) . . . . ?
C49 C50 C51 C46 -1.0(7) . . . . ?
C45 C46 C51 C52 0.5(6) . . . . ?
C47 C46 C51 C52 177.4(4) . . . . ?
C45 C46 C51 C50 -178.2(4) . . . . ?
C47 C46 C51 C50 -1.4(6) . . . . ?
C50 C51 C52 C39 178.8(4) . . . . ?
C46 C51 C52 C39 0.1(6) . . . . ?
C50 C51 C52 C53 3.3(6) . . . . ?
C46 C51 C52 C53 -175.4(4) . . . . ?
C40 C39 C52 C51 -178.5(4) . . . . ?
C44 C39 C52 C51 -0.2(6) . . . . ?
C40 C39 C52 C53 -3.0(6) . . . . ?
C44 C39 C52 C53 175.3(4) . . . . ?
C54 N1 C53 C52 -73.1(5) . . . . ?
C51 C52 C53 N1 -81.1(5) . . . . ?
C39 C52 C53 N1 103.3(5) . . . . ?
C53 N1 C54 C55 -175.5(4) . . . . ?
N1 C54 C55 C56 -116.3(5) . . . . ?
N1 C54 C55 C60 65.2(5) . . . . ?
C60 C55 C56 C57 1.9(7) . . . . ?
C54 C55 C56 C57 -176.6(4) . . . . ?
C55 C56 C57 C58 -1.5(8) . . . . ?
C56 C57 C58 C59 -0.4(8) . . . . ?
C57 C58 C59 C60 1.8(8) . . . . ?
C56 C55 C60 C59 -0.4(7) . . . . ?
C54 C55 C60 C59 178.1(4) . . . . ?
C58 C59 C60 C55 -1.4(7) . . . . ?
